data_4516816
loop_
_publ_author_name
'Ossowski, Jakub'
'W\"achter, Tobias'
'Silies, Laura'
'Kind, Martin'
'Noworolska, Agnieszka'
'Blobner, Florian'
'Gnatek, Dominika'
'Rysz, Jakub'
'Bolte, Michael'
'Feulner, Peter'
'Terfort, Andreas'
'Cyganik, Piotr'
'Zharnikov, Michael'

_publ_section_title
;
 Thiolate versus Selenolate: Structure, Stability, and Charge Transfer
 Properties.
;
_journal_issue 4
_journal_name_full 'ACS nano'
_journal_page_first 4508
_journal_page_last 4526
_journal_paper_doi 10.1021/acsnano.5b01109
_journal_volume 9
_journal_year 2015
_chemical_formula_moiety 'C11 H8 Br N O'
_chemical_formula_sum 'C11 H8 Br N O'
_chemical_formula_weight 250.09
_space_group_IT_number 14
_space_group_name_Hall '-P 2ybc'
_space_group_name_H-M_alt 'P 1 21/c 1'
_symmetry_cell_setting monoclinic
_symmetry_space_group_name_Hall '-P 2ybc'
_symmetry_space_group_name_H-M 'P 1 21/c 1'
_atom_sites_solution_hydrogens geom
_atom_sites_solution_primary direct
_atom_sites_solution_secondary difmap
_audit_creation_method SHELXL-97
_cell_angle_alpha 90.00
_cell_angle_beta 90.291(7)
_cell_angle_gamma 90.00
_cell_formula_units_Z 4
_cell_length_a 18.5180(16)
_cell_length_b 6.1510(3)
_cell_length_c 8.6436(8)
_cell_measurement_reflns_used 19959
_cell_measurement_temperature 173(2)
_cell_measurement_theta_max 29.0
_cell_measurement_theta_min 3.3
_cell_volume 984.53(13)
_computing_cell_refinement 'X-Area (Stoe & Cie, 2001)'
_computing_data_collection 'X-Area (Stoe & Cie, 2001)'
_computing_data_reduction 'X-Area (Stoe & Cie, 2001)'
_computing_molecular_graphics 'XP in SHELXTL-Plus (Sheldrick, 1991)'
_computing_publication_material SHELXL97
_computing_structure_refinement 'SHELXL97 (Sheldrick, 2008) '
_computing_structure_solution 'SHELXS97 (Sheldrick, 2008) '
_diffrn_ambient_temperature 173(2)
_diffrn_measured_fraction_theta_full 0.997
_diffrn_measured_fraction_theta_max 0.982
_diffrn_measurement_device_type 'STOE IPDS II two-circle-diffractometer'
_diffrn_measurement_method \w
_diffrn_radiation_monochromator 'Genix 3D multilayer optics'
_diffrn_radiation_source 'Genix 3D I\mS microfocus X-ray source'
_diffrn_radiation_type MoK\a
_diffrn_radiation_wavelength 0.71073
_diffrn_reflns_av_R_equivalents 0.0589
_diffrn_reflns_av_sigmaI/netI 0.0622
_diffrn_reflns_limit_h_max 24
_diffrn_reflns_limit_h_min -24
_diffrn_reflns_limit_k_max 8
_diffrn_reflns_limit_k_min -7
_diffrn_reflns_limit_l_max 11
_diffrn_reflns_limit_l_min -11
_diffrn_reflns_number 17801
_diffrn_reflns_theta_full 25.00
_diffrn_reflns_theta_max 28.82
_diffrn_reflns_theta_min 3.31
_diffrn_standards_number 0
_exptl_absorpt_coefficient_mu 4.137
_exptl_absorpt_correction_T_max 0.6366
_exptl_absorpt_correction_T_min 0.3603
_exptl_absorpt_correction_type multi-scan
_exptl_absorpt_process_details 'X-Area (Stoe & Cie, 2001)'
_exptl_crystal_colour colourless
_exptl_crystal_density_diffrn 1.687
_exptl_crystal_density_method 'not measured'
_exptl_crystal_description plate
_exptl_crystal_F_000 496
_exptl_crystal_size_max 0.31
_exptl_crystal_size_mid 0.25
_exptl_crystal_size_min 0.12
_refine_diff_density_max 0.742
_refine_diff_density_min -0.728
_refine_diff_density_rms 0.104
_refine_ls_extinction_method none
_refine_ls_goodness_of_fit_ref 1.047
_refine_ls_hydrogen_treatment mixed
_refine_ls_matrix_type full
_refine_ls_number_parameters 136
_refine_ls_number_reflns 2533
_refine_ls_number_restraints 0
_refine_ls_restrained_S_all 1.047
_refine_ls_R_factor_all 0.0496
_refine_ls_R_factor_gt 0.0476
_refine_ls_shift/su_max 0.000
_refine_ls_shift/su_mean 0.000
_refine_ls_structure_factor_coef Fsqd
_refine_ls_weighting_details 'calc w=1/[\s^2^(Fo^2^)+(0.0626P)^2^+1.2900P] where P=(Fo^2^+2Fc^2^)/3'
_refine_ls_weighting_scheme calc
_refine_ls_wR_factor_gt 0.1221
_refine_ls_wR_factor_ref 0.1253
_reflns_number_gt 2432
_reflns_number_total 2533
_reflns_threshold_expression I>2\s(I)
_cod_data_source_file nn5b01109_si_002.cif
_cod_data_source_block te33
_cod_depositor_comments
;
The following automatic conversions were performed:

data item '_symmetry_cell_setting' value 'Monoclinic' was changed to
'monoclinic' in accordance with the
/home/saulius/struct/COD-crude-data/automatic-downloads/DataCite-retrospective/ACS/depositions/lib/dictionaries/cif_core.dic
dictionary named 'cif_core.dic' version 2.4.2 last updated on
2011-04-26.

Automatic conversion script
Id: cif_fix_values 6909 2019-04-08 15:41:33Z antanas 
;
_cod_original_sg_symbol_H-M P21/c
_cod_database_code 4516816

loop_
_symmetry_equiv_pos_as_xyz
'x, y, z'
'-x, y+1/2, -z+1/2'
'-x, -y, -z'
'x, -y-1/2, z-1/2'

loop_
_atom_site_label
_atom_site_type_symbol
_atom_site_fract_x
_atom_site_fract_y
_atom_site_fract_z
_atom_site_U_iso_or_equiv
_atom_site_adp_type
_atom_site_occupancy
_atom_site_symmetry_multiplicity
_atom_site_calc_flag
_atom_site_refinement_flags
Br1 Br 0.04052(2) 0.17007(6) 0.13732(7) 0.04233(15) Uani 1 1 d .
O1 O 0.42783(15) 0.9553(4) 0.3582(4) 0.0350(5) Uani 1 1 d .
N1 N 0.45455(19) 0.7566(7) 0.5696(4) 0.0360(7) Uani 1 1 d .
H1A H 0.441(4) 0.671(10) 0.642(9) 0.055(19) Uiso 1 1 d .
H1B H 0.489(4) 0.843(10) 0.577(9) 0.06(2) Uiso 1 1 d .
C1 C 0.1702(2) 0.2656(6) 0.2959(4) 0.0299(7) Uani 1 1 d .
H1 H 0.1648 0.1233 0.3369 0.036 Uiso 1 1 calc R
C2 C 0.1201(2) 0.3476(6) 0.1954(5) 0.0310(7) Uani 1 1 d .
C3 C 0.12557(19) 0.5560(6) 0.1301(5) 0.0322(7) Uani 1 1 d .
H3 H 0.0894 0.6082 0.0611 0.039 Uiso 1 1 calc R
C4 C 0.1840(2) 0.6828(6) 0.1678(5) 0.0303(7) Uani 1 1 d .
H4 H 0.1885 0.8235 0.1236 0.036 Uiso 1 1 calc R
C5 C 0.23760(19) 0.6061(6) 0.2721(4) 0.0268(6) Uani 1 1 d .
C6 C 0.29888(18) 0.7342(6) 0.3135(4) 0.0282(6) Uani 1 1 d .
H6 H 0.3040 0.8757 0.2709 0.034 Uiso 1 1 calc R
C7 C 0.3505(2) 0.6575(5) 0.4132(5) 0.0282(7) Uani 1 1 d .
C8 C 0.3434(2) 0.4471(6) 0.4784(4) 0.0307(7) Uani 1 1 d .
H8 H 0.3795 0.3934 0.5469 0.037 Uiso 1 1 calc R
C9 C 0.2848(2) 0.3213(6) 0.4433(5) 0.0324(8) Uani 1 1 d .
H9 H 0.2801 0.1819 0.4895 0.039 Uiso 1 1 calc R
C10 C 0.23094(19) 0.3954(6) 0.3389(4) 0.0277(6) Uani 1 1 d .
C11 C 0.4138(2) 0.8011(6) 0.4464(4) 0.0290(7) Uani 1 1 d .

loop_
_atom_site_aniso_label
_atom_site_aniso_U_11
_atom_site_aniso_U_22
_atom_site_aniso_U_33
_atom_site_aniso_U_23
_atom_site_aniso_U_13
_atom_site_aniso_U_12
Br1 0.0326(2) 0.0372(2) 0.0571(3) -0.00632(17) -0.0052(2) -0.01162(14)
O1 0.0366(12) 0.0331(12) 0.0353(13) 0.0008(12) -0.0065(12) -0.0094(10)
N1 0.0319(15) 0.0401(17) 0.0361(16) 0.0022(15) -0.0062(14) -0.0087(16)
C1 0.0342(16) 0.0239(14) 0.0317(17) -0.0014(13) -0.0012(13) -0.0050(14)
C2 0.0280(17) 0.0287(16) 0.0363(18) -0.0052(13) -0.0015(15) -0.0057(12)
C3 0.0302(15) 0.0290(15) 0.0375(17) -0.0018(15) -0.0053(15) -0.0009(12)
C4 0.0299(17) 0.0271(15) 0.0338(19) -0.0013(13) -0.0005(14) -0.0005(12)
C5 0.0264(15) 0.0235(14) 0.0305(16) -0.0019(13) -0.0011(12) -0.0004(12)
C6 0.0280(15) 0.0242(14) 0.0322(16) -0.0024(13) -0.0002(13) -0.0030(13)
C7 0.0284(16) 0.0263(15) 0.0300(16) -0.0043(12) -0.0037(13) -0.0031(11)
C8 0.0329(17) 0.0290(16) 0.0303(17) -0.0001(13) -0.0054(13) 0.0005(13)
C9 0.041(2) 0.0234(15) 0.0328(19) -0.0002(12) -0.0039(16) -0.0008(13)
C10 0.0309(15) 0.0229(14) 0.0294(16) -0.0023(13) -0.0004(13) -0.0024(12)
C11 0.0300(16) 0.0283(15) 0.0286(17) -0.0038(12) -0.0023(13) -0.0040(12)

loop_
_atom_type_symbol
_atom_type_description
_atom_type_scat_dispersion_real
_atom_type_scat_dispersion_imag
_atom_type_scat_source
C C 0.0033 0.0016 'International Tables Vol C Tables 4.2.6.8 and 6.1.1.4'
H H 0.0000 0.0000 'International Tables Vol C Tables 4.2.6.8 and 6.1.1.4'
Br Br -0.2901 2.4595 'International Tables Vol C Tables 4.2.6.8 and 6.1.1.4'
N N 0.0061 0.0033 'International Tables Vol C Tables 4.2.6.8 and 6.1.1.4'
O O 0.0106 0.0060 'International Tables Vol C Tables 4.2.6.8 and 6.1.1.4'

loop_
_geom_angle_atom_site_label_1
_geom_angle_atom_site_label_2
_geom_angle_atom_site_label_3
_geom_angle
C11 N1 H1A 123(5)
C11 N1 H1B 111(5)
H1A N1 H1B 124(7)
C2 C1 C10 119.4(3)
C2 C1 H1 120.3
C10 C1 H1 120.3
C1 C2 C3 122.9(3)
C1 C2 Br1 118.7(3)
C3 C2 Br1 118.4(3)
C4 C3 C2 118.8(3)
C4 C3 H3 120.6
C2 C3 H3 120.6
C3 C4 C5 120.7(3)
C3 C4 H4 119.7
C5 C4 H4 119.7
C4 C5 C10 119.9(3)
C4 C5 C6 122.0(3)
C10 C5 C6 118.1(3)
C7 C6 C5 121.4(3)
C7 C6 H6 119.3
C5 C6 H6 119.3
C6 C7 C8 120.0(3)
C6 C7 C11 117.6(3)
C8 C7 C11 122.5(3)
C9 C8 C7 120.2(3)
C9 C8 H8 119.9
C7 C8 H8 119.9
C8 C9 C10 121.1(3)
C8 C9 H9 119.5
C10 C9 H9 119.5
C9 C10 C5 119.2(3)
C9 C10 C1 122.5(3)
C5 C10 C1 118.3(3)
O1 C11 N1 121.8(3)
O1 C11 C7 119.9(3)
N1 C11 C7 118.3(4)

loop_
_geom_bond_atom_site_label_1
_geom_bond_atom_site_label_2
_geom_bond_distance
Br1 C2 1.900(4)
O1 C11 1.245(5)
N1 C11 1.330(5)
N1 H1A 0.85(7)
N1 H1B 0.83(7)
C1 C2 1.365(5)
C1 C10 1.427(5)
C1 H1 0.9500
C2 C3 1.405(5)
C3 C4 1.371(5)
C3 H3 0.9500
C4 C5 1.419(5)
C4 H4 0.9500
C5 C10 1.424(5)
C5 C6 1.426(5)
C6 C7 1.368(5)
C6 H6 0.9500
C7 C8 1.419(5)
C7 C11 1.494(5)
C8 C9 1.365(5)
C8 H8 0.9500
C9 C10 1.417(5)
C9 H9 0.9500

loop_
_geom_hbond_atom_site_label_D
_geom_hbond_atom_site_label_H
_geom_hbond_atom_site_label_A
_geom_hbond_distance_DH
_geom_hbond_distance_HA
_geom_hbond_distance_DA
_geom_hbond_angle_DHA
_geom_hbond_site_symmetry_A
N1 H1A O1 0.85(7) 2.04(8) 2.860(5) 160(6) 4_576
N1 H1B O1 0.83(7) 2.06(7) 2.874(4) 168(8) 3_676

loop_
_geom_torsion_atom_site_label_1
_geom_torsion_atom_site_label_2
_geom_torsion_atom_site_label_3
_geom_torsion_atom_site_label_4
_geom_torsion
C10 C1 C2 C3 0.5(6)
C10 C1 C2 Br1 179.1(3)
C1 C2 C3 C4 0.5(6)
Br1 C2 C3 C4 -178.1(3)
C2 C3 C4 C5 -0.7(6)
C3 C4 C5 C10 -0.1(6)
C3 C4 C5 C6 -180.0(4)
C4 C5 C6 C7 -179.4(4)
C10 C5 C6 C7 0.7(5)
C5 C6 C7 C8 -0.4(6)
C5 C6 C7 C11 178.4(3)
C6 C7 C8 C9 -0.6(6)
C11 C7 C8 C9 -179.4(4)
C7 C8 C9 C10 1.4(6)
C8 C9 C10 C5 -1.1(6)
C8 C9 C10 C1 178.0(4)
C4 C5 C10 C9 -179.8(4)
C6 C5 C10 C9 0.1(5)
C4 C5 C10 C1 1.0(5)
C6 C5 C10 C1 -179.1(3)
C2 C1 C10 C9 179.7(4)
C2 C1 C10 C5 -1.2(6)
C6 C7 C11 O1 -17.9(6)
C8 C7 C11 O1 160.9(4)
C6 C7 C11 N1 163.3(4)
C8 C7 C11 N1 -17.9(6)
